data_7036419
loop_
_publ_author_name
'Maji, Ram Chandra'
'Bhandari, Anirban'
'Singh, Ravindra'
'Roy, Suprakash'
'Chatterjee, Sudip K.'
'Bowles, Faye L.'
'Ghiassi, Kamran B.'
'Maji, Milan'
'Olmstead, Marilyn M.'
'Patra, Apurba K.'

_publ_section_title
;
 Copper coordinated ligand thioether-S and NO2(-) oxidation: relevance to
 the CuM site of hydroxylases.
;
_journal_issue 40
_journal_name_full 'Dalton transactions (Cambridge, England : 2003)'
_journal_page_first 17587
_journal_page_last 17599
_journal_paper_doi 10.1039/c5dt02184g
_journal_volume 44
_journal_year 2015
_chemical_formula_moiety 'C13 H11 Cu N3 O4 S'
_chemical_formula_sum 'C13 H11 Cu N3 O4 S'
_chemical_formula_weight 368.85
_chemical_name_common '[2-methylsulfanyl phenyl]pyridine-2-carboxamide nitrate copper(II)'
_chemical_name_systematic
; 
 ? 
;
_space_group_IT_number 19
_symmetry_cell_setting orthorhombic
_symmetry_space_group_name_Hall 'P 2ac 2ab'
_symmetry_space_group_name_H-M 'P 21 21 21'
_atom_sites_solution_hydrogens geom
_atom_sites_solution_primary direct
_atom_sites_solution_secondary difmap
_audit_creation_method SHELXL-97
_audit_update_record
;
2015-05-21 deposited with the CCDC.
2015-09-07 downloaded from the CCDC.
;
_cell_angle_alpha 90.00
_cell_angle_beta 90.00
_cell_angle_gamma 90.00
_cell_formula_units_Z 4
_cell_length_a 7.102(5)
_cell_length_b 9.142(5)
_cell_length_c 20.9440(12)
_cell_measurement_reflns_used 9966
_cell_measurement_temperature 90(2)
_cell_measurement_theta_max 30.593
_cell_measurement_theta_min 2.431
_cell_volume 1359.8(12)
_computing_cell_refinement 'SAINT (Bruker, 2011)'
_computing_data_collection 'Apex2 (Bruker, 2011)'
_computing_data_reduction 'SAINT (Bruker, 2011)'
_computing_publication_material 'SHELXL-97 (Sheldrick, 2008)'
_computing_structure_refinement 'SHELXL-97 (Sheldrick, 2008)'
_computing_structure_solution 'SHELXS-97 (Sheldrick, 2008)'
_diffrn_ambient_temperature 90(2)
_diffrn_detector_area_resol_mean 8.3
_diffrn_measured_fraction_theta_full 0.993
_diffrn_measured_fraction_theta_max 0.993
_diffrn_measurement_device_type 'Bruker Apex II'
_diffrn_measurement_method '\w and \f'
_diffrn_radiation_monochromator graphite
_diffrn_radiation_source 'fine-focus sealed tube'
_diffrn_radiation_type MoK\a
_diffrn_radiation_wavelength 0.71073
_diffrn_reflns_av_R_equivalents 0.0199
_diffrn_reflns_av_sigmaI/netI 0.0242
_diffrn_reflns_limit_h_max 10
_diffrn_reflns_limit_h_min -10
_diffrn_reflns_limit_k_max 13
_diffrn_reflns_limit_k_min -13
_diffrn_reflns_limit_l_max 29
_diffrn_reflns_limit_l_min -29
_diffrn_reflns_number 21518
_diffrn_reflns_theta_full 30.59
_diffrn_reflns_theta_max 30.59
_diffrn_reflns_theta_min 2.43
_exptl_absorpt_coefficient_mu 1.782
_exptl_absorpt_correction_T_max 0.836
_exptl_absorpt_correction_T_min 0.674
_exptl_absorpt_correction_type multi-scan
_exptl_absorpt_process_details 'SADABS (Sheldrick, 2007)'
_exptl_crystal_colour green
_exptl_crystal_density_diffrn 1.802
_exptl_crystal_density_method 'not measured'
_exptl_crystal_description block
_exptl_crystal_F_000 748
_exptl_crystal_size_max 0.24
_exptl_crystal_size_mid 0.17
_exptl_crystal_size_min 0.10
_refine_diff_density_max 0.344
_refine_diff_density_min -0.202
_refine_diff_density_rms 0.048
_refine_ls_abs_structure_details 'Flack H D (1983), Acta Cryst. A39, 876-881'
_refine_ls_abs_structure_Flack 0.018(6)
_refine_ls_extinction_method none
_refine_ls_goodness_of_fit_ref 1.039
_refine_ls_hydrogen_treatment conr
_refine_ls_matrix_type full
_refine_ls_number_parameters 200
_refine_ls_number_reflns 4161
_refine_ls_number_restraints 0
_refine_ls_restrained_S_all 1.039
_refine_ls_R_factor_all 0.0164
_refine_ls_R_factor_gt 0.0158
_refine_ls_shift/su_max 0.005
_refine_ls_shift/su_mean 0.000
_refine_ls_structure_factor_coef Fsqd
_refine_ls_weighting_details 'calc w=1/[\s^2^(Fo^2^)+(0.0227P)^2^] where P=(Fo^2^+2Fc^2^)/3'
_refine_ls_weighting_scheme calc
_refine_ls_wR_factor_gt 0.0422
_refine_ls_wR_factor_ref 0.0424
_reflns_number_gt 4042
_reflns_number_total 4161
_reflns_threshold_expression >2sigma(I)
_cod_data_source_file c5dt02184g2.cif
_cod_data_source_block fb54
_cod_depositor_comments 'Adding full bibliography for 7036418--7036421.cif.'
_cod_original_cell_volume 1359.9(12)
_cod_database_code 7036419

loop_
_symmetry_equiv_pos_as_xyz
'x, y, z'
'-x+1/2, -y, z+1/2'
'-x, y+1/2, -z+1/2'
'x+1/2, -y+1/2, -z'

loop_
_atom_site_label
_atom_site_type_symbol
_atom_site_fract_x
_atom_site_fract_y
_atom_site_fract_z
_atom_site_U_iso_or_equiv
_atom_site_adp_type
_atom_site_occupancy
_atom_site_symmetry_multiplicity
_atom_site_calc_flag
_atom_site_refinement_flags
Cu1 Cu -0.21899(2) 0.427380(15) 1.049729(6) 0.01259(4) Uani 1 1 d .
N1 N -0.16681(14) 0.28705(11) 1.12182(5) 0.01279(19) Uani 1 1 d .
N2 N -0.13500(14) 0.26263(11) 0.99896(5) 0.01277(19) Uani 1 1 d .
N3 N -0.18393(16) 0.66261(11) 1.13242(5) 0.0163(2) Uani 1 1 d .
O1 O 0.02626(11) 0.04220(9) 1.00670(4) 0.01355(16) Uani 1 1 d .
O2 O -0.31081(12) 0.58743(9) 1.10207(4) 0.01684(17) Uani 1 1 d .
O3 O -0.23982(16) 0.76083(10) 1.16809(4) 0.0239(2) Uani 1 1 d .
O4 O -0.01570(14) 0.63182(12) 1.12477(5) 0.0254(2) Uani 1 1 d .
S1 S -0.02265(4) 0.55612(3) 0.971343(14) 0.01380(6) Uani 1 1 d .
C1 C -0.18978(17) 0.30755(13) 1.18420(6) 0.0150(2) Uani 1 1 d .
H1 H -0.2425 0.3972 1.1986 0.018 Uiso 1 1 calc R
C2 C -0.13939(17) 0.20247(15) 1.22912(6) 0.0177(2) Uani 1 1 d .
H2 H -0.1540 0.2207 1.2735 0.021 Uiso 1 1 calc R
C3 C -0.06751(16) 0.07080(16) 1.20756(6) 0.0171(2) Uani 1 1 d .
H3 H -0.0354 -0.0040 1.2371 0.021 Uiso 1 1 calc R
C4 C -0.04238(16) 0.04828(13) 1.14222(6) 0.0151(2) Uani 1 1 d .
H4 H 0.0075 -0.0413 1.1267 0.018 Uiso 1 1 calc R
C5 C -0.09180(16) 0.15929(13) 1.10066(6) 0.0124(2) Uani 1 1 d .
C6 C -0.06302(16) 0.14856(12) 1.02978(6) 0.0118(2) Uani 1 1 d .
C7 C -0.11840(16) 0.28251(13) 0.93257(6) 0.0123(2) Uani 1 1 d .
C8 C -0.15772(18) 0.17302(14) 0.88773(6) 0.0157(2) Uani 1 1 d .
H8 H -0.1897 0.0772 0.9015 0.019 Uiso 1 1 calc R
C9 C -0.14966(18) 0.20545(14) 0.82295(6) 0.0175(2) Uani 1 1 d .
H9 H -0.1789 0.1319 0.7925 0.021 Uiso 1 1 calc R
C10 C -0.09888(18) 0.34524(15) 0.80219(6) 0.0177(2) Uani 1 1 d .
H10 H -0.0917 0.3658 0.7578 0.021 Uiso 1 1 calc R
C11 C -0.05898(16) 0.45408(14) 0.84637(6) 0.0159(2) Uani 1 1 d .
H11 H -0.0226 0.5488 0.8323 0.019 Uiso 1 1 calc R
C12 C -0.07250(15) 0.42385(14) 0.91115(5) 0.0137(2) Uani 1 1 d .
C13 C -0.15659(19) 0.71401(13) 0.94564(7) 0.0196(2) Uani 1 1 d .
H13A H -0.1117 0.7459 0.9036 0.029 Uiso 1 1 calc R
H13B H -0.1404 0.7935 0.9765 0.029 Uiso 1 1 calc R
H13C H -0.2902 0.6880 0.9428 0.029 Uiso 1 1 calc R

loop_
_atom_site_aniso_label
_atom_site_aniso_U_11
_atom_site_aniso_U_22
_atom_site_aniso_U_33
_atom_site_aniso_U_23
_atom_site_aniso_U_13
_atom_site_aniso_U_12
Cu1 0.01498(7) 0.00961(6) 0.01318(6) -0.00221(5) -0.00124(5) 0.00248(5)
N1 0.0119(5) 0.0116(4) 0.0149(5) -0.0012(4) 0.0000(4) -0.0010(4)
N2 0.0145(5) 0.0105(4) 0.0133(4) -0.0011(4) 0.0004(4) 0.0011(4)
N3 0.0240(6) 0.0126(5) 0.0125(5) -0.0005(4) 0.0010(4) -0.0046(4)
O1 0.0118(4) 0.0104(4) 0.0185(4) -0.0014(3) 0.0017(3) 0.0003(3)
O2 0.0169(4) 0.0133(4) 0.0203(4) -0.0060(3) -0.0033(3) 0.0015(3)
O3 0.0399(6) 0.0138(4) 0.0180(4) -0.0065(3) 0.0060(4) -0.0032(4)
O4 0.0182(5) 0.0353(6) 0.0227(5) -0.0081(4) 0.0020(4) -0.0062(4)
S1 0.01260(12) 0.01250(13) 0.01629(13) -0.00204(11) -0.00037(10) -0.00136(10)
C1 0.0134(6) 0.0153(5) 0.0162(5) -0.0019(4) 0.0000(4) -0.0009(4)
C2 0.0151(6) 0.0233(6) 0.0146(6) 0.0021(5) -0.0009(4) -0.0020(5)
C3 0.0136(5) 0.0179(6) 0.0199(6) 0.0056(5) -0.0016(4) -0.0006(5)
C4 0.0109(5) 0.0126(6) 0.0217(6) 0.0030(4) 0.0008(4) 0.0004(4)
C5 0.0092(5) 0.0118(5) 0.0161(5) 0.0002(4) -0.0002(4) -0.0008(4)
C6 0.0086(5) 0.0099(5) 0.0169(5) -0.0010(4) 0.0008(4) -0.0015(4)
C7 0.0096(5) 0.0138(5) 0.0135(5) -0.0017(4) -0.0010(4) 0.0017(4)
C8 0.0129(5) 0.0154(5) 0.0189(6) -0.0033(5) -0.0009(4) 0.0010(4)
C9 0.0140(5) 0.0202(6) 0.0182(6) -0.0068(5) -0.0030(5) 0.0017(5)
C10 0.0151(6) 0.0247(7) 0.0134(5) -0.0004(5) -0.0010(4) 0.0034(5)
C11 0.0125(5) 0.0173(6) 0.0180(6) 0.0008(5) 0.0002(4) 0.0016(4)
C12 0.0092(5) 0.0146(5) 0.0172(5) -0.0029(5) -0.0004(4) 0.0004(5)
C13 0.0209(6) 0.0124(5) 0.0255(6) 0.0005(5) 0.0006(5) 0.0009(4)

loop_
_atom_type_symbol
_atom_type_description
_atom_type_scat_dispersion_real
_atom_type_scat_dispersion_imag
_atom_type_scat_source
C C 0.0033 0.0016 'International Tables Vol C Tables 4.2.6.8 and 6.1.1.4'
H H 0.0000 0.0000 'International Tables Vol C Tables 4.2.6.8 and 6.1.1.4'
N N 0.0061 0.0033 'International Tables Vol C Tables 4.2.6.8 and 6.1.1.4'
O O 0.0106 0.0060 'International Tables Vol C Tables 4.2.6.8 and 6.1.1.4'
S S 0.1246 0.1234 'International Tables Vol C Tables 4.2.6.8 and 6.1.1.4'
Cu Cu 0.3201 1.2651 'International Tables Vol C Tables 4.2.6.8 and 6.1.1.4'

loop_
_geom_angle_atom_site_label_1
_geom_angle_atom_site_label_2
_geom_angle_atom_site_label_3
_geom_angle
_geom_angle_site_symmetry_1
_geom_angle_site_symmetry_3
N2 Cu1 O2 177.71(4) . .
N2 Cu1 N1 81.93(5) . .
O2 Cu1 N1 96.81(5) . .
N2 Cu1 O1 93.28(4) . 4_457
O2 Cu1 O1 86.05(4) . 4_457
N1 Cu1 O1 129.81(4) . 4_457
N2 Cu1 S1 80.26(4) . .
O2 Cu1 S1 101.96(4) . .
N1 Cu1 S1 134.57(4) . .
O1 Cu1 S1 92.74(4) 4_457 .
N2 Cu1 C6 24.79(4) . .
O2 Cu1 C6 154.16(4) . .
N1 Cu1 C6 57.43(4) . .
O1 Cu1 C6 111.25(4) 4_457 .
S1 Cu1 C6 96.40(4) . .
C1 N1 C5 119.33(11) . .
C1 N1 Cu1 128.58(9) . .
C5 N1 Cu1 112.03(8) . .
C6 N2 C7 123.30(10) . .
C6 N2 Cu1 117.52(9) . .
C7 N2 Cu1 117.88(8) . .
O3 N3 O4 123.67(11) . .
O3 N3 O2 117.26(12) . .
O4 N3 O2 119.06(11) . .
C6 O1 Cu1 121.90(8) . 4_557
N3 O2 Cu1 116.23(8) . .
C12 S1 C13 103.07(7) . .
C12 S1 Cu1 92.00(5) . .
C13 S1 Cu1 106.42(6) . .
N1 C1 C2 122.37(12) . .
N1 C1 H1 118.8 . .
C2 C1 H1 118.8 . .
C3 C2 C1 118.36(12) . .
C3 C2 H2 120.8 . .
C1 C2 H2 120.8 . .
C2 C3 C4 119.72(12) . .
C2 C3 H3 120.1 . .
C4 C3 H3 120.1 . .
C5 C4 C3 118.48(12) . .
C5 C4 H4 120.8 . .
C3 C4 H4 120.8 . .
N1 C5 C4 121.70(11) . .
N1 C5 C6 115.60(10) . .
C4 C5 C6 122.68(11) . .
O1 C6 N2 127.90(12) . .
O1 C6 C5 119.94(10) . .
N2 C6 C5 112.12(10) . .
O1 C6 Cu1 163.18(8) . .
N2 C6 Cu1 37.70(6) . .
C5 C6 Cu1 74.94(6) . .
C8 C7 C12 119.27(11) . .
C8 C7 N2 123.61(11) . .
C12 C7 N2 116.96(10) . .
C9 C8 C7 119.60(12) . .
C9 C8 H8 120.2 . .
C7 C8 H8 120.2 . .
C8 C9 C10 120.63(12) . .
C8 C9 H9 119.7 . .
C10 C9 H9 119.7 . .
C11 C10 C9 120.05(12) . .
C11 C10 H10 120.0 . .
C9 C10 H10 120.0 . .
C10 C11 C12 119.66(12) . .
C10 C11 H11 120.2 . .
C12 C11 H11 120.2 . .
C11 C12 C7 120.72(11) . .
C11 C12 S1 122.86(10) . .
C7 C12 S1 116.35(9) . .
S1 C13 H13A 109.5 . .
S1 C13 H13B 109.5 . .
H13A C13 H13B 109.5 . .
S1 C13 H13C 109.5 . .
H13A C13 H13C 109.5 . .
H13B C13 H13C 109.5 . .

loop_
_geom_bond_atom_site_label_1
_geom_bond_atom_site_label_2
_geom_bond_distance
_geom_bond_site_symmetry_2
Cu1 N2 1.9378(12) .
Cu1 O2 1.9411(11) .
Cu1 N1 2.0156(11) .
Cu1 O1 2.1789(13) 4_457
Cu1 S1 2.4546(7) .
Cu1 C6 2.8105(17) .
N1 C1 1.3301(16) .
N1 C5 1.3581(16) .
N2 C6 1.3286(16) .
N2 C7 1.4073(16) .
N3 O3 1.2336(14) .
N3 O4 1.2379(17) .
N3 O2 1.2994(14) .
O1 C6 1.2575(14) .
O1 Cu1 2.1790(13) 4_557
S1 C12 1.7823(13) .
S1 C13 1.8106(15) .
C1 C2 1.3914(18) .
C1 H1 0.9500 .
C2 C3 1.383(2) .
C2 H2 0.9500 .
C3 C4 1.3952(17) .
C3 H3 0.9500 .
C4 C5 1.3824(17) .
C4 H4 0.9500 .
C5 C6 1.5017(17) .
C7 C8 1.4007(17) .
C7 C12 1.4062(19) .
C8 C9 1.3898(18) .
C8 H8 0.9500 .
C9 C10 1.397(2) .
C9 H9 0.9500 .
C10 C11 1.3881(18) .
C10 H10 0.9500 .
C11 C12 1.3879(16) .
C11 H11 0.9500 .
C13 H13A 0.9800 .
C13 H13B 0.9800 .
C13 H13C 0.9800 .

loop_
_geom_torsion_atom_site_label_1
_geom_torsion_atom_site_label_2
_geom_torsion_atom_site_label_3
_geom_torsion_atom_site_label_4
_geom_torsion
_geom_torsion_site_symmetry_1
N2 Cu1 N1 C1 -178.86(11) .
O2 Cu1 N1 C1 -0.79(11) .
O1 Cu1 N1 C1 -91.31(11) 4_457
S1 Cu1 N1 C1 113.44(10) .
C6 Cu1 N1 C1 177.11(12) .
N2 Cu1 N1 C5 3.94(8) .
O2 Cu1 N1 C5 -177.99(8) .
O1 Cu1 N1 C5 91.48(9) 4_457
S1 Cu1 N1 C5 -63.76(9) .
C6 Cu1 N1 C5 -0.09(7) .
O2 Cu1 N2 C6 -64.9(11) .
N1 Cu1 N2 C6 -8.12(9) .
O1 Cu1 N2 C6 -137.88(9) 4_457
S1 Cu1 N2 C6 129.91(9) .
O2 Cu1 N2 C7 127.7(10) .
N1 Cu1 N2 C7 -175.52(9) .
O1 Cu1 N2 C7 54.73(9) 4_457
S1 Cu1 N2 C7 -37.49(8) .
C6 Cu1 N2 C7 -167.40(15) .
O3 N3 O2 Cu1 -176.98(8) .
O4 N3 O2 Cu1 2.32(14) .
N2 Cu1 O2 N3 132.9(10) .
N1 Cu1 O2 N3 76.39(8) .
O1 Cu1 O2 N3 -153.97(8) 4_457
S1 Cu1 O2 N3 -62.00(8) .
C6 Cu1 O2 N3 72.33(12) .
N2 Cu1 S1 C12 30.54(5) .
O2 Cu1 S1 C12 -148.87(5) .
N1 Cu1 S1 C12 98.89(6) .
O1 Cu1 S1 C12 -62.33(5) 4_457
C6 Cu1 S1 C12 49.42(5) .
N2 Cu1 S1 C13 134.79(6) .
O2 Cu1 S1 C13 -44.61(6) .
N1 Cu1 S1 C13 -156.86(6) .
O1 Cu1 S1 C13 41.93(5) 4_457
C6 Cu1 S1 C13 153.67(5) .
C5 N1 C1 C2 0.07(18) .
Cu1 N1 C1 C2 -176.95(9) .
N1 C1 C2 C3 -1.72(19) .
C1 C2 C3 C4 1.83(18) .
C2 C3 C4 C5 -0.39(18) .
C1 N1 C5 C4 1.48(17) .
Cu1 N1 C5 C4 178.97(9) .
C1 N1 C5 C6 -177.33(10) .
Cu1 N1 C5 C6 0.16(13) .
C3 C4 C5 N1 -1.31(18) .
C3 C4 C5 C6 177.42(11) .
Cu1 O1 C6 N2 56.60(15) 4_557
Cu1 O1 C6 C5 -120.84(10) 4_557
Cu1 O1 C6 Cu1 29.5(3) 4_557
C7 N2 C6 O1 -0.90(19) .
Cu1 N2 C6 O1 -167.56(9) .
C7 N2 C6 C5 176.70(10) .
Cu1 N2 C6 C5 10.04(13) .
C7 N2 C6 Cu1 166.66(16) .
N1 C5 C6 O1 171.37(10) .
C4 C5 C6 O1 -7.43(17) .
N1 C5 C6 N2 -6.45(15) .
C4 C5 C6 N2 174.75(11) .
N1 C5 C6 Cu1 -0.11(9) .
C4 C5 C6 Cu1 -178.91(12) .
N2 Cu1 C6 O1 36.0(3) .
O2 Cu1 C6 O1 -148.8(3) .
N1 Cu1 C6 O1 -153.6(3) .
O1 Cu1 C6 O1 81.9(3) 4_457
S1 Cu1 C6 O1 -13.5(3) .
O2 Cu1 C6 N2 175.23(10) .
N1 Cu1 C6 N2 170.45(10) .
O1 Cu1 C6 N2 45.93(10) 4_457
S1 Cu1 C6 N2 -49.53(9) .
N2 Cu1 C6 C5 -170.37(12) .
O2 Cu1 C6 C5 4.86(12) .
N1 Cu1 C6 C5 0.08(6) .
O1 Cu1 C6 C5 -124.44(7) 4_457
S1 Cu1 C6 C5 140.10(6) .
C6 N2 C7 C8 48.37(18) .
Cu1 N2 C7 C8 -145.02(10) .
C6 N2 C7 C12 -136.24(12) .
Cu1 N2 C7 C12 30.37(14) .
C12 C7 C8 C9 0.39(18) .
N2 C7 C8 C9 175.67(11) .
C7 C8 C9 C10 1.36(19) .
C8 C9 C10 C11 -1.1(2) .
C9 C10 C11 C12 -0.94(19) .
C10 C11 C12 C7 2.71(18) .
C10 C11 C12 S1 179.59(9) .
C8 C7 C12 C11 -2.44(17) .
N2 C7 C12 C11 -178.03(11) .
C8 C7 C12 S1 -179.51(9) .
N2 C7 C12 S1 4.89(14) .
C13 S1 C12 C11 49.09(12) .
Cu1 S1 C12 C11 156.46(10) .
C13 S1 C12 C7 -133.90(10) .
Cu1 S1 C12 C7 -26.53(9) .
